data_8106322
loop_
_publ_author_name
'Aljuhani, Ateyatallah'
'Said, Musa A.'
'Hughes, David L.'
'Cammidge, Andrew N.'

_publ_section_title
;
 Synthesis and crystal structure of
 1,3-bis[(3,4-dicyano)phenoxy]-4,6-dinitro-benzene, C22H8N6O6
;
_journal_issue 5
_journal_name_full 'Zeitschrift f\"ur Kristallographie - New Crystal Structures'
_journal_page_first 853
_journal_page_last 855
_journal_paper_doi 10.1515/ncrs-2018-0053
_journal_volume 233
_journal_year 2018
_chemical_formula_moiety 'C22 H8 N6 O6'
_chemical_formula_structural 1,5-(NO2)2,2,4-(OC6H3(CN)2-3,4)2-C6H2
_chemical_formula_sum 'C22 H8 N6 O6'
_chemical_formula_weight 452.34
_space_group_crystal_system monoclinic
_space_group_IT_number 14
_space_group_name_Hall '-P 2yn'
_space_group_name_H-M_alt 'P 1 21/n 1'
_atom_sites_solution_hydrogens difmap
_cell_angle_alpha 90
_cell_angle_beta 91.567(3)
_cell_angle_gamma 90
_cell_formula_units_Z 4
_cell_length_a 15.3939(6)
_cell_length_b 7.3053(3)
_cell_length_c 16.8282(6)
_cell_measurement_reflns_used 2877
_cell_measurement_temperature 140(2)
_cell_measurement_theta_max 29.2022
_cell_measurement_theta_min 2.8751
_cell_volume 1891.74(13)
_computing_cell_refinement
;
CrysAlisPro, Agilent Technologies, Version 1.171.36.21 
;
_computing_data_collection
;
CrysAlisPro, Agilent Technologies, Version 1.171.36.21 
;
_computing_data_reduction
;
CrysAlisPro, Agilent Technologies, Version 1.171.36.21 
;
_computing_molecular_graphics 'ORTEP (Johnson, 1976 and Farrugia, 2012)'
_computing_publication_material 'SHELXL-2014/7 (Sheldrick, 2015) and WINGX (Farrugia, 2012)'
_computing_structure_refinement 'SHELXL-2014/7 (Sheldrick, 2015)'
_computing_structure_solution 'SHELXS-97 (Sheldrick, 2008)'
_diffrn_ambient_temperature 140(1)
_diffrn_detector_area_resol_mean 16.0050
_diffrn_measured_fraction_theta_full 0.999
_diffrn_measured_fraction_theta_max 0.999
_diffrn_measurement_device_type 'Oxford Diffraction Xcalibur 3/Sapphire3 CCD'
_diffrn_measurement_method 'Thin slice \f and \w scans'
_diffrn_radiation_monochromator graphite
_diffrn_radiation_source 'Enhance (Mo) X-ray Source'
_diffrn_radiation_type Mo-K\a
_diffrn_radiation_wavelength 0.71073
_diffrn_reflns_av_R_equivalents 0.0849
_diffrn_reflns_av_unetI/netI 0.0636
_diffrn_reflns_Laue_measured_fraction_full 0.999
_diffrn_reflns_Laue_measured_fraction_max 0.999
_diffrn_reflns_limit_h_max 18
_diffrn_reflns_limit_h_min -18
_diffrn_reflns_limit_k_max 8
_diffrn_reflns_limit_k_min -8
_diffrn_reflns_limit_l_max 20
_diffrn_reflns_limit_l_min -20
_diffrn_reflns_number 23318
_diffrn_reflns_point_group_measured_fraction_full 0.999
_diffrn_reflns_point_group_measured_fraction_max 0.999
_diffrn_reflns_theta_full 24.998
_diffrn_reflns_theta_max 24.998
_diffrn_reflns_theta_min 3.040
_exptl_absorpt_coefficient_mu 0.121
_exptl_absorpt_correction_T_max 1.00000
_exptl_absorpt_correction_T_min 0.96254
_exptl_absorpt_correction_type multi-scan
_exptl_crystal_colour 'pale yellow'
_exptl_crystal_density_diffrn 1.588
_exptl_crystal_description plate
_exptl_crystal_F_000 920
_exptl_crystal_size_max 0.08
_exptl_crystal_size_mid 0.03
_exptl_crystal_size_min 0.010
_refine_diff_density_max 0.197
_refine_diff_density_min -0.208
_refine_diff_density_rms 0.048
_refine_ls_extinction_coef .
_refine_ls_extinction_method none
_refine_ls_goodness_of_fit_ref 1.038
_refine_ls_hydrogen_treatment refall
_refine_ls_matrix_type full
_refine_ls_number_parameters 339
_refine_ls_number_reflns 3333
_refine_ls_number_restraints 0
_refine_ls_restrained_S_all 1.038
_refine_ls_R_factor_all 0.0877
_refine_ls_R_factor_gt 0.0510
_refine_ls_shift/su_max 0.000
_refine_ls_shift/su_mean 0.000
_refine_ls_structure_factor_coef Fsqd
_refine_ls_weighting_details 'w=1/[\s^2^(Fo^2^)+(0.0277P)^2^] where P=(Fo^2^+2Fc^2^)/3'
_refine_ls_weighting_scheme calc
_refine_ls_wR_factor_gt 0.0775
_refine_ls_wR_factor_ref 0.0867
_reflns_Friedel_coverage 0.000
_reflns_Friedel_fraction_full .
_reflns_Friedel_fraction_max .
_reflns_number_gt 2315
_reflns_number_total 3333
_reflns_threshold_expression 'I > 2\s(I)'
_cod_data_source_file suppl_ncrs-2018-0053_suppl.cif
_cod_data_source_block ateyah2
_cod_original_sg_symbol_H-M 'P 21/n'
_cod_database_code 8106322
_shelx_space_group_comment
;
The symmetry employed for this shelxl refinement is uniquely defined
by the following loop, which should always be used as a source of
symmetry information in preference to the above space-group names.
They are only intended as comments.
;
_publcif_info_exptl_table_max_cols 4
_publcif_info_exptl_table_use_headnotes n

loop_
_space_group_symop_operation_xyz
'x, y, z'
'-x+1/2, y+1/2, -z+1/2'
'-x, -y, -z'
'x-1/2, -y-1/2, z-1/2'

loop_
_atom_site_label
_atom_site_type_symbol
_atom_site_fract_x
_atom_site_fract_y
_atom_site_fract_z
_atom_site_U_iso_or_equiv
_atom_site_adp_type
_atom_site_occupancy
_atom_site_site_symmetry_order
_atom_site_calc_flag
_atom_site_refinement_flags_posn
_atom_site_refinement_flags_adp
_atom_site_refinement_flags_occupancy
_atom_site_disorder_assembly
_atom_site_disorder_group
C1 C 0.57921(15) 0.8096(3) 0.20185(14) 0.0199(6) Uani 1 1 d . . . . .
C2 C 0.53242(14) 0.7043(3) 0.14712(13) 0.0193(5) Uani 1 1 d . . . . .
C3 C 0.53716(15) 0.5142(3) 0.15288(13) 0.0190(6) Uani 1 1 d . . . . .
C4 C 0.59101(15) 0.4339(3) 0.20993(14) 0.0212(6) Uani 1 1 d . . . . .
C5 C 0.63902(15) 0.5404(3) 0.26216(13) 0.0189(6) Uani 1 1 d . . . . .
C6 C 0.63195(14) 0.7311(3) 0.26008(13) 0.0182(5) Uani 1 1 d . . . . .
O2 O 0.48760(10) 0.7927(2) 0.08682(9) 0.0232(4) Uani 1 1 d . . . . .
C21 C 0.40277(15) 0.8442(3) 0.09919(14) 0.0196(6) Uani 1 1 d . . . . .
C22 C 0.36351(16) 0.8123(3) 0.17038(15) 0.0200(6) Uani 1 1 d . . . . .
C23 C 0.27956(15) 0.8749(3) 0.18027(13) 0.0198(6) Uani 1 1 d . . . . .
C24 C 0.23554(15) 0.9672(3) 0.11806(14) 0.0202(6) Uani 1 1 d . . . . .
C25 C 0.27591(17) 0.9935(3) 0.04637(15) 0.0241(6) Uani 1 1 d . . . . .
C26 C 0.35984(16) 0.9330(3) 0.03719(15) 0.0220(6) Uani 1 1 d . . . . .
C231 C 0.23842(15) 0.8575(3) 0.25549(14) 0.0227(6) Uani 1 1 d . . . . .
N231 N 0.20400(14) 0.8493(3) 0.31519(13) 0.0314(5) Uani 1 1 d . . . . .
C241 C 0.15022(17) 1.0347(3) 0.13437(14) 0.0237(6) Uani 1 1 d . . . . .
N241 N 0.08405(14) 1.0852(3) 0.15378(13) 0.0352(6) Uani 1 1 d . . . . .
N3 N 0.48709(13) 0.3912(3) 0.09940(12) 0.0267(5) Uani 1 1 d . . . . .
O31 O 0.42934(11) 0.4568(2) 0.05668(10) 0.0315(4) Uani 1 1 d . . . . .
O32 O 0.50654(12) 0.2285(2) 0.10111(10) 0.0379(5) Uani 1 1 d . . . . .
N5 N 0.70039(13) 0.4432(3) 0.31619(12) 0.0261(5) Uani 1 1 d . . . . .
O51 O 0.75237(12) 0.5349(2) 0.35598(10) 0.0360(5) Uani 1 1 d . . . . .
O52 O 0.69727(11) 0.2753(2) 0.31646(10) 0.0344(5) Uani 1 1 d . . . . .
O6 O 0.67834(10) 0.8492(2) 0.30921(9) 0.0239(4) Uani 1 1 d . . . . .
C61 C 0.65818(15) 0.8576(3) 0.38875(13) 0.0195(6) Uani 1 1 d . . . . .
C62 C 0.58248(15) 0.7833(3) 0.41665(14) 0.0196(6) Uani 1 1 d . . . . .
C63 C 0.56391(14) 0.8028(3) 0.49640(13) 0.0178(5) Uani 1 1 d . . . . .
C64 C 0.62098(15) 0.8988(3) 0.54776(13) 0.0197(6) Uani 1 1 d . . . . .
C65 C 0.69742(16) 0.9701(3) 0.51824(15) 0.0224(6) Uani 1 1 d . . . . .
C66 C 0.71587(16) 0.9497(3) 0.43899(14) 0.0217(6) Uani 1 1 d . . . . .
C631 C 0.48516(16) 0.7239(3) 0.52597(13) 0.0215(6) Uani 1 1 d . . . . .
N631 N 0.42304(14) 0.6595(3) 0.54914(12) 0.0308(5) Uani 1 1 d . . . . .
C641 C 0.59660(16) 0.9205(3) 0.62918(16) 0.0250(6) Uani 1 1 d . . . . .
N641 N 0.57146(15) 0.9336(3) 0.69278(13) 0.0365(6) Uani 1 1 d . . . . .
H1 H 0.5752(13) 0.941(3) 0.2002(11) 0.016(6) Uiso 1 1 d . . . . .
H22 H 0.3917(13) 0.754(3) 0.2123(12) 0.022(6) Uiso 1 1 d . . . . .
H25 H 0.2473(14) 1.055(3) 0.0023(13) 0.023(6) Uiso 1 1 d . . . . .
H26 H 0.3892(14) 0.952(3) -0.0117(13) 0.017(6) Uiso 1 1 d . . . . .
H4 H 0.5943(15) 0.304(3) 0.2118(13) 0.035(7) Uiso 1 1 d . . . . .
H62 H 0.5419(14) 0.719(3) 0.3833(12) 0.023(6) Uiso 1 1 d . . . . .
H65 H 0.7371(14) 1.032(3) 0.5518(12) 0.017(6) Uiso 1 1 d . . . . .
H66 H 0.7688(13) 0.995(2) 0.4190(11) 0.010(6) Uiso 1 1 d . . . . .

loop_
_atom_site_aniso_label
_atom_site_aniso_U_11
_atom_site_aniso_U_22
_atom_site_aniso_U_33
_atom_site_aniso_U_23
_atom_site_aniso_U_13
_atom_site_aniso_U_12
C1 0.0199(14) 0.0167(13) 0.0235(15) 0.0001(11) 0.0063(11) 0.0002(11)
C2 0.0163(13) 0.0246(14) 0.0172(14) 0.0031(11) 0.0052(11) 0.0029(11)
C3 0.0175(13) 0.0239(14) 0.0159(14) -0.0043(11) 0.0052(11) -0.0035(11)
C4 0.0221(14) 0.0208(14) 0.0210(15) -0.0003(11) 0.0062(12) 0.0040(12)
C5 0.0154(13) 0.0254(14) 0.0163(14) 0.0045(11) 0.0063(11) 0.0041(11)
C6 0.0150(13) 0.0222(13) 0.0177(14) -0.0003(11) 0.0057(11) -0.0037(11)
O2 0.0210(9) 0.0298(10) 0.0190(10) 0.0037(7) 0.0020(8) 0.0055(8)
C21 0.0175(13) 0.0192(13) 0.0218(14) -0.0036(11) -0.0016(11) 0.0024(11)
C22 0.0195(14) 0.0212(13) 0.0191(15) 0.0013(11) -0.0033(12) 0.0032(11)
C23 0.0214(14) 0.0176(13) 0.0203(14) -0.0019(11) -0.0004(11) -0.0008(11)
C24 0.0185(14) 0.0205(13) 0.0215(15) -0.0047(11) -0.0020(12) 0.0024(11)
C25 0.0261(16) 0.0238(14) 0.0221(16) -0.0001(12) -0.0044(13) 0.0039(12)
C26 0.0256(15) 0.0235(14) 0.0171(15) 0.0000(11) 0.0015(12) -0.0003(12)
C231 0.0174(14) 0.0257(14) 0.0246(16) -0.0015(12) -0.0034(12) 0.0033(11)
N231 0.0282(13) 0.0380(14) 0.0281(14) 0.0005(11) 0.0036(11) 0.0061(11)
C241 0.0245(15) 0.0262(14) 0.0199(14) -0.0023(11) -0.0053(12) 0.0031(13)
N241 0.0265(14) 0.0459(15) 0.0330(14) -0.0059(11) -0.0055(11) 0.0111(12)
N3 0.0281(13) 0.0296(13) 0.0229(13) -0.0045(10) 0.0072(11) -0.0061(11)
O31 0.0249(10) 0.0413(11) 0.0281(11) -0.0041(9) -0.0034(9) -0.0025(9)
O32 0.0537(13) 0.0215(10) 0.0383(12) -0.0078(8) 0.0018(10) -0.0003(10)
N5 0.0235(13) 0.0377(14) 0.0177(13) 0.0045(10) 0.0100(10) 0.0109(11)
O51 0.0295(11) 0.0513(12) 0.0267(11) -0.0069(9) -0.0070(9) 0.0088(10)
O52 0.0370(11) 0.0319(11) 0.0348(11) 0.0131(9) 0.0108(9) 0.0130(9)
O6 0.0232(10) 0.0312(10) 0.0173(9) -0.0011(8) 0.0030(8) -0.0089(8)
C61 0.0204(14) 0.0190(13) 0.0191(14) -0.0008(11) 0.0006(11) 0.0008(11)
C62 0.0160(14) 0.0205(13) 0.0223(15) -0.0012(11) -0.0003(12) -0.0012(11)
C63 0.0157(13) 0.0170(13) 0.0207(14) 0.0023(10) 0.0020(11) 0.0015(11)
C64 0.0234(14) 0.0163(13) 0.0193(14) 0.0001(10) -0.0002(11) 0.0037(11)
C65 0.0228(15) 0.0215(14) 0.0226(15) -0.0025(11) -0.0049(12) -0.0012(12)
C66 0.0171(14) 0.0226(14) 0.0255(16) 0.0034(11) 0.0020(12) -0.0032(12)
C631 0.0262(15) 0.0198(14) 0.0186(14) -0.0003(11) 0.0034(12) 0.0033(12)
N631 0.0303(14) 0.0312(13) 0.0313(14) -0.0001(10) 0.0089(11) 0.0002(11)
C641 0.0251(15) 0.0218(14) 0.0276(17) -0.0028(12) -0.0047(13) 0.0020(12)
N641 0.0411(15) 0.0421(14) 0.0265(14) -0.0073(11) 0.0020(12) -0.0023(12)

loop_
_atom_type_symbol
_atom_type_description
_atom_type_scat_dispersion_real
_atom_type_scat_dispersion_imag
_atom_type_scat_source
C C 0.0033 0.0016 'International Tables Vol C Tables 4.2.6.8 and 6.1.1.4'
H H 0.0000 0.0000 'International Tables Vol C Tables 4.2.6.8 and 6.1.1.4'
N N 0.0061 0.0033 'International Tables Vol C Tables 4.2.6.8 and 6.1.1.4'
O O 0.0106 0.0060 'International Tables Vol C Tables 4.2.6.8 and 6.1.1.4'

loop_
_geom_angle_atom_site_label_1
_geom_angle_atom_site_label_2
_geom_angle_atom_site_label_3
_geom_angle
_geom_angle_site_symmetry_1
_geom_angle_site_symmetry_3
C6 C1 C2 121.7(2) . .
C6 C1 H1 118.1(12) . .
C2 C1 H1 120.2(12) . .
O2 C2 C1 118.1(2) . .
O2 C2 C3 123.0(2) . .
C1 C2 C3 118.8(2) . .
C4 C3 C2 120.0(2) . .
C4 C3 N3 117.4(2) . .
C2 C3 N3 122.6(2) . .
C5 C4 C3 120.4(2) . .
C5 C4 H4 121.1(14) . .
C3 C4 H4 118.5(14) . .
C4 C5 C6 120.5(2) . .
C4 C5 N5 116.5(2) . .
C6 C5 N5 122.9(2) . .
C1 C6 O6 116.7(2) . .
C1 C6 C5 118.4(2) . .
O6 C6 C5 124.7(2) . .
C2 O2 C21 118.38(17) . .
C22 C21 O2 121.7(2) . .
C22 C21 C26 121.6(2) . .
O2 C21 C26 116.7(2) . .
C21 C22 C23 118.8(2) . .
C21 C22 H22 122.4(13) . .
C23 C22 H22 118.8(13) . .
C22 C23 C24 120.1(2) . .
C22 C23 C231 120.8(2) . .
C24 C23 C231 118.9(2) . .
C25 C24 C23 119.8(2) . .
C25 C24 C241 123.6(2) . .
C23 C24 C241 116.6(2) . .
C26 C25 C24 119.8(2) . .
C26 C25 H25 118.2(13) . .
C24 C25 H25 122.0(13) . .
C25 C26 C21 119.8(2) . .
C25 C26 H26 121.0(13) . .
C21 C26 H26 119.2(13) . .
N231 C231 C23 177.6(3) . .
N241 C241 C24 174.3(3) . .
O31 N3 O32 124.5(2) . .
O31 N3 C3 118.6(2) . .
O32 N3 C3 117.0(2) . .
O52 N5 O51 124.6(2) . .
O52 N5 C5 117.3(2) . .
O51 N5 C5 118.0(2) . .
C6 O6 C61 118.73(17) . .
C62 C61 O6 121.7(2) . .
C62 C61 C66 121.2(2) . .
O6 C61 C66 117.1(2) . .
C61 C62 C63 119.1(2) . .
C61 C62 H62 122.7(13) . .
C63 C62 H62 118.1(13) . .
C62 C63 C64 120.4(2) . .
C62 C63 C631 119.3(2) . .
C64 C63 C631 120.3(2) . .
C65 C64 C63 119.2(2) . .
C65 C64 C641 122.9(2) . .
C63 C64 C641 117.8(2) . .
C66 C65 C64 120.2(2) . .
C66 C65 H65 119.1(13) . .
C64 C65 H65 120.7(13) . .
C65 C66 C61 119.8(2) . .
C65 C66 H66 120.5(12) . .
C61 C66 H66 119.7(12) . .
N631 C631 C63 179.3(3) . .
N641 C641 C64 175.3(3) . .

loop_
_geom_bond_atom_site_label_1
_geom_bond_atom_site_label_2
_geom_bond_distance
_geom_bond_site_symmetry_2
C1 C6 1.380(3) .
C1 C2 1.387(3) .
C1 H1 0.963(19) .
C2 O2 1.373(3) .
C2 C3 1.394(3) .
C3 C4 1.382(3) .
C3 N3 1.474(3) .
C4 C5 1.374(3) .
C4 H4 0.95(2) .
C5 C6 1.397(3) .
C5 N5 1.476(3) .
C6 O6 1.381(3) .
O2 C21 1.380(3) .
C21 C22 1.376(3) .
C21 C26 1.381(3) .
C22 C23 1.385(3) .
C22 H22 0.92(2) .
C23 C24 1.404(3) .
C23 C231 1.436(3) .
C24 C25 1.386(3) .
C24 C241 1.437(3) .
C25 C26 1.378(3) .
C25 H25 0.96(2) .
C26 H26 0.96(2) .
C231 N231 1.150(3) .
C241 N241 1.139(3) .
N3 O31 1.226(2) .
N3 O32 1.226(2) .
N5 O52 1.227(2) .
N5 O51 1.228(2) .
O6 C61 1.384(3) .
C61 C62 1.379(3) .
C61 C66 1.384(3) .
C62 C63 1.387(3) .
C62 H62 0.95(2) .
C63 C64 1.403(3) .
C63 C631 1.443(3) .
C64 C65 1.391(3) .
C64 C641 1.439(3) .
C65 C66 1.379(3) .
C65 H65 0.94(2) .
C66 H66 0.95(2) .
C631 N631 1.144(3) .
C641 N641 1.152(3) .

loop_
_geom_hbond_atom_site_label_D
_geom_hbond_atom_site_label_H
_geom_hbond_atom_site_label_A
_geom_hbond_distance_DH
_geom_hbond_distance_HA
_geom_hbond_distance_DA
_geom_hbond_angle_DHA
_geom_hbond_site_symmetry_A
C22 H22 N241 0.92(2) 2.59(2) 3.468(3) 160.1(17) 2_545
C26 H26 O32 0.96(2) 2.59(2) 3.362(3) 137.7(15) 3_665
C62 H62 N241 0.95(2) 2.24(2) 3.147(3) 157.9(17) 2_545
C65 H65 N231 0.94(2) 2.54(2) 3.416(3) 154.8(17) 3_676
C25 H25 O51 0.96(2) 2.55(2) 3.221(3) 126.8(16) 4_575

loop_
_geom_torsion_atom_site_label_1
_geom_torsion_atom_site_label_2
_geom_torsion_atom_site_label_3
_geom_torsion_atom_site_label_4
_geom_torsion
_geom_torsion_site_symmetry_1
_geom_torsion_site_symmetry_2
_geom_torsion_site_symmetry_3
_geom_torsion_site_symmetry_4
C6 C1 C2 O2 -174.3(2) . . . .
C6 C1 C2 C3 1.9(3) . . . .
O2 C2 C3 C4 172.9(2) . . . .
C1 C2 C3 C4 -3.1(3) . . . .
O2 C2 C3 N3 -6.5(3) . . . .
C1 C2 C3 N3 177.5(2) . . . .
C2 C3 C4 C5 1.1(3) . . . .
N3 C3 C4 C5 -179.5(2) . . . .
C3 C4 C5 C6 2.1(3) . . . .
C3 C4 C5 N5 -174.7(2) . . . .
C2 C1 C6 O6 177.3(2) . . . .
C2 C1 C6 C5 1.3(3) . . . .
C4 C5 C6 C1 -3.3(3) . . . .
N5 C5 C6 C1 173.3(2) . . . .
C4 C5 C6 O6 -179.0(2) . . . .
N5 C5 C6 O6 -2.4(3) . . . .
C1 C2 O2 C21 -90.1(2) . . . .
C3 C2 O2 C21 93.9(3) . . . .
C2 O2 C21 C22 1.3(3) . . . .
C2 O2 C21 C26 180.0(2) . . . .
O2 C21 C22 C23 177.05(19) . . . .
C26 C21 C22 C23 -1.5(3) . . . .
C21 C22 C23 C24 0.7(3) . . . .
C21 C22 C23 C231 -175.1(2) . . . .
C22 C23 C24 C25 0.8(3) . . . .
C231 C23 C24 C25 176.7(2) . . . .
C22 C23 C24 C241 -177.3(2) . . . .
C231 C23 C24 C241 -1.4(3) . . . .
C23 C24 C25 C26 -1.6(3) . . . .
C241 C24 C25 C26 176.4(2) . . . .
C24 C25 C26 C21 0.9(4) . . . .
C22 C21 C26 C25 0.7(4) . . . .
O2 C21 C26 C25 -177.9(2) . . . .
C4 C3 N3 O31 169.0(2) . . . .
C2 C3 N3 O31 -11.7(3) . . . .
C4 C3 N3 O32 -10.9(3) . . . .
C2 C3 N3 O32 168.5(2) . . . .
C4 C5 N5 O52 -7.7(3) . . . .
C6 C5 N5 O52 175.6(2) . . . .
C4 C5 N5 O51 170.4(2) . . . .
C6 C5 N5 O51 -6.4(3) . . . .
C1 C6 O6 C61 113.2(2) . . . .
C5 C6 O6 C61 -71.0(3) . . . .
C6 O6 C61 C62 -14.2(3) . . . .
C6 O6 C61 C66 168.0(2) . . . .
O6 C61 C62 C63 -177.2(2) . . . .
C66 C61 C62 C63 0.5(3) . . . .
C61 C62 C63 C64 0.7(3) . . . .
C61 C62 C63 C631 -179.5(2) . . . .
C62 C63 C64 C65 -1.6(3) . . . .
C631 C63 C64 C65 178.6(2) . . . .
C62 C63 C64 C641 177.7(2) . . . .
C631 C63 C64 C641 -2.1(3) . . . .
C63 C64 C65 C66 1.3(3) . . . .
C641 C64 C65 C66 -177.9(2) . . . .
C64 C65 C66 C61 -0.1(4) . . . .
C62 C61 C66 C65 -0.8(4) . . . .
O6 C61 C66 C65 177.0(2) . . . .

loop_
_publcif_info_datablock.id
_publcif_info_datablock.publ_exptl
_publcif_info_datablock.publ_geom
_publcif_info_datablock.structure
{8983b6d2-fe88-4557-add4-17c58f2b7c65} y y y

loop_
_publcif_info_exptl_table_extra_item
sin_theta_over_lambda_max

loop_
_publcif_info_tables.block_id
_publcif_info_tables.reference_item
{8983b6d2-fe88-4557-add4-17c58f2b7c65} '_publcif_info_datablock.publ_exptl'
